data_7111204
loop_
_publ_author_name
'Jiang, Hong'
'Liu, You-Cheng'
'Li, Jing'
'Wang, Guan-Wu'
'Wu, Yun-Dong'
'Wang, Quan-Ming'
'Mak, Thomas C. W.'

_publ_section_title
;
 Novel photo-induced coupling reaction of 9-fluorenylidenemalononitrile
 with 10-methyl-9,10-dihydroacridine
;
_journal_issue 8
_journal_name_full 'Chemical Communications'
_journal_page_first 882
_journal_paper_doi 10.1039/b201239a
_journal_year 2002
_chemical_formula_sum 'C30 H21 N3'
_chemical_formula_weight 423.50
_chemical_name_systematic
; 
2-[9-(10'-methyl-9',10'-dihydro-acridin-9'-yl)-9H-fluoren-9-yl]-malononitrile 
;
_space_group_IT_number 14
_symmetry_cell_setting monoclinic
_symmetry_space_group_name_Hall '-P 2ybc'
_symmetry_space_group_name_H-M 'P 1 21/c 1'
_atom_sites_solution_hydrogens geom
_atom_sites_solution_primary direct
_atom_sites_solution_secondary difmap
_audit_creation_method SHELXL-97
_cell_angle_alpha 90.00
_cell_angle_beta 95.0710(10)
_cell_angle_gamma 90.00
_cell_formula_units_Z 4
_cell_length_a 9.7538(5)
_cell_length_b 9.4805(5)
_cell_length_c 24.4914(13)
_cell_measurement_temperature 293(2)
_cell_volume 2255.9(2)
_computing_structure_refinement 'SHELXL-97 (Sheldrick, 1997)'
_computing_structure_solution 'SHELXS-97 (Sheldrick, 1990)'
_diffrn_ambient_temperature 293(2)
_diffrn_measured_fraction_theta_full 0.998
_diffrn_measured_fraction_theta_max 0.998
_diffrn_radiation_monochromator graphite
_diffrn_radiation_source 'fine-focus sealed tube'
_diffrn_radiation_type MoK\a
_diffrn_radiation_wavelength 0.71073
_diffrn_reflns_av_R_equivalents 0.0643
_diffrn_reflns_av_sigmaI/netI 0.0676
_diffrn_reflns_limit_h_max 11
_diffrn_reflns_limit_h_min -8
_diffrn_reflns_limit_k_max 11
_diffrn_reflns_limit_k_min -11
_diffrn_reflns_limit_l_max 29
_diffrn_reflns_limit_l_min -29
_diffrn_reflns_number 11883
_diffrn_reflns_theta_full 25.04
_diffrn_reflns_theta_max 25.04
_diffrn_reflns_theta_min 1.67
_exptl_absorpt_coefficient_mu 0.074
_exptl_crystal_colour colorless
_exptl_crystal_density_diffrn 1.247
_exptl_crystal_density_method 'not measured'
_exptl_crystal_description prism
_exptl_crystal_F_000 888
_exptl_crystal_size_max 0.58
_exptl_crystal_size_mid 0.34
_exptl_crystal_size_min 0.16
_refine_diff_density_max 0.139
_refine_diff_density_min -0.138
_refine_diff_density_rms 0.030
_refine_ls_extinction_coef 0.0181(12)
_refine_ls_extinction_expression Fc^*^=kFc[1+0.001xFc^2^\l^3^/sin(2\q)]^-1/4^
_refine_ls_extinction_method SHELXL
_refine_ls_goodness_of_fit_ref 0.891
_refine_ls_hydrogen_treatment mixed
_refine_ls_matrix_type full
_refine_ls_number_parameters 299
_refine_ls_number_reflns 3996
_refine_ls_number_restraints 0
_refine_ls_restrained_S_all 0.891
_refine_ls_R_factor_all 0.0828
_refine_ls_R_factor_gt 0.0412
_refine_ls_shift/su_max 0.000
_refine_ls_shift/su_mean 0.000
_refine_ls_structure_factor_coef Fsqd
_refine_ls_weighting_details 'calc w=1/[\s^2^(Fo^2^)+(0.0496P)^2^+0.0000P] where P=(Fo^2^+2Fc^2^)/3'
_refine_ls_weighting_scheme calc
_refine_ls_wR_factor_gt 0.0938
_refine_ls_wR_factor_ref 0.1064
_reflns_number_gt 2281
_reflns_number_total 3996
_reflns_threshold_expression >2sigma(I)
_cod_data_source_file b201239asup1.cif
_cod_data_source_block ycliu2
_cod_depositor_comments
;
The following automatic conversions were performed:

'_symmetry_cell_setting' value 'Monoclinic' changed to 'monoclinic'
according to /home/saulius/struct/CIF-dictionaries/cif_core.dic
dictionary named 'cif_core.dic' version 2.4.2 from 2011-04-26.

Automatic conversion script
Id: cif_fix_values 1891 2012-01-12 08:04:46Z andrius 
;
_cod_original_sg_symbol_H-M P21/c
_cod_database_code 7111204

loop_
_symmetry_equiv_pos_as_xyz
'x, y, z'
'-x, y+1/2, -z+1/2'
'-x, -y, -z'
'x, -y-1/2, z-1/2'

loop_
_atom_site_label
_atom_site_type_symbol
_atom_site_fract_x
_atom_site_fract_y
_atom_site_fract_z
_atom_site_U_iso_or_equiv
_atom_site_adp_type
_atom_site_occupancy
_atom_site_symmetry_multiplicity
_atom_site_calc_flag
_atom_site_refinement_flags
C1 C 0.2697(2) 0.2745(2) 0.46528(7) 0.0565(5) Uani 1 1 d .
H1 H 0.2334 0.1872 0.4737 0.068 Uiso 1 1 calc R
C2 C 0.2483(2) 0.3915(2) 0.49717(9) 0.0738(6) Uani 1 1 d .
H2 H 0.1978 0.3823 0.5274 0.089 Uiso 1 1 calc R
C3 C 0.3004(2) 0.5208(2) 0.48483(10) 0.0797(7) Uani 1 1 d .
H3 H 0.2817 0.5989 0.5059 0.096 Uiso 1 1 calc R
C4 C 0.3799(2) 0.5361(2) 0.44173(9) 0.0665(6) Uani 1 1 d .
H4 H 0.4166 0.6236 0.4339 0.080 Uiso 1 1 calc R
C4A C 0.40486(18) 0.41918(17) 0.40997(7) 0.0468(5) Uani 1 1 d .
C4B C 0.49318(17) 0.40132(18) 0.36516(7) 0.0456(5) Uani 1 1 d .
C5 C 0.5770(2) 0.4963(2) 0.34075(9) 0.0622(6) Uani 1 1 d .
H5 H 0.5811 0.5902 0.3517 0.075 Uiso 1 1 calc R
C6 C 0.6539(2) 0.4494(3) 0.30013(9) 0.0706(6) Uani 1 1 d .
H6 H 0.7107 0.5123 0.2837 0.085 Uiso 1 1 calc R
C7 C 0.6485(2) 0.3106(3) 0.28321(8) 0.0675(6) Uani 1 1 d .
H7 H 0.7023 0.2806 0.2559 0.081 Uiso 1 1 calc R
C8 C 0.56310(19) 0.2157(2) 0.30666(7) 0.0544(5) Uani 1 1 d .
H8 H 0.5571 0.1227 0.2946 0.065 Uiso 1 1 calc R
C8A C 0.48680(17) 0.26126(18) 0.34827(7) 0.0424(4) Uani 1 1 d .
C9 C 0.38314(17) 0.18045(16) 0.37902(6) 0.0398(4) Uani 1 1 d .
C9A C 0.34583(17) 0.28973(17) 0.42085(7) 0.0417(4) Uani 1 1 d .
C10 C 0.44821(19) 0.05001(17) 0.40999(7) 0.0474(5) Uani 1 1 d .
H10 H 0.3763 0.0057 0.4297 0.057 Uiso 1 1 calc R
C11 C 0.5603(2) 0.09230(19) 0.45104(8) 0.0508(5) Uani 1 1 d .
N11 N 0.64640(19) 0.12217(19) 0.48326(7) 0.0709(5) Uani 1 1 d .
C12 C 0.5027(2) -0.0583(2) 0.37454(9) 0.0616(6) Uani 1 1 d .
N12 N 0.5458(2) -0.1414(2) 0.34786(9) 0.0937(7) Uani 1 1 d .
C1' C 0.1632(2) -0.1033(2) 0.36518(9) 0.0730(6) Uani 1 1 d .
H1' H 0.2333 -0.1474 0.3482 0.088 Uiso 1 1 calc R
C2' C 0.0717(3) -0.1839(3) 0.39141(12) 0.1033(9) Uani 1 1 d .
H2' H 0.0801 -0.2815 0.3925 0.124 Uiso 1 1 calc R
C3' C -0.0318(4) -0.1183(4) 0.41574(13) 0.1164(11) Uani 1 1 d .
H3' H -0.0919 -0.1722 0.4345 0.140 Uiso 1 1 calc R
C4' C -0.0491(3) 0.0252(3) 0.41315(10) 0.0941(8) Uani 1 1 d .
H4' H -0.1215 0.0673 0.4293 0.113 Uiso 1 1 calc R
C4A' C 0.0427(2) 0.1082(2) 0.38599(8) 0.0625(6) Uani 1 1 d .
N10' N 0.02503(16) 0.2539(2) 0.38039(7) 0.0652(5) Uani 1 1 d .
C10A C 0.0778(2) 0.3217(2) 0.33608(8) 0.0564(5) Uani 1 1 d .
C5' C 0.0230(2) 0.4487(2) 0.31526(10) 0.0781(7) Uani 1 1 d .
H5' H -0.0461 0.4934 0.3326 0.094 Uiso 1 1 calc R
C6' C 0.0703(3) 0.5083(3) 0.26935(12) 0.0907(8) Uani 1 1 d .
H6' H 0.0333 0.5933 0.2561 0.109 Uiso 1 1 calc R
C7' C 0.1716(3) 0.4437(3) 0.24289(10) 0.0813(7) Uani 1 1 d .
H7' H 0.2006 0.4826 0.2110 0.098 Uiso 1 1 calc R
C8' C 0.2296(2) 0.3208(2) 0.26404(8) 0.0583(5) Uani 1 1 d .
H8' H 0.2988 0.2773 0.2463 0.070 Uiso 1 1 calc R
C8A' C 0.18689(18) 0.26065(19) 0.31132(7) 0.0484(5) Uani 1 1 d .
C9' C 0.25765(17) 0.13276(17) 0.33779(7) 0.0441(5) Uani 1 1 d .
H9' H 0.2944 0.0768 0.3088 0.053 Uiso 1 1 calc R
C9A' C 0.1527(2) 0.0434(2) 0.36363(7) 0.0525(5) Uani 1 1 d .
C11' C -0.0701(2) 0.3272(3) 0.41328(10) 0.0977(8) Uani 1 1 d .
H11A H -0.0612 0.4271 0.4085 0.117 Uiso 1 1 calc R
H11B H -0.0491 0.3038 0.4512 0.117 Uiso 1 1 calc R
H11C H -0.1627 0.2988 0.4018 0.117 Uiso 1 1 calc R

loop_
_atom_site_aniso_label
_atom_site_aniso_U_11
_atom_site_aniso_U_22
_atom_site_aniso_U_33
_atom_site_aniso_U_23
_atom_site_aniso_U_13
_atom_site_aniso_U_12
C1 0.0624(13) 0.0563(13) 0.0530(12) -0.0116(10) 0.0173(10) -0.0075(10)
C2 0.0782(16) 0.0781(16) 0.0686(14) -0.0249(13) 0.0258(12) -0.0091(13)
C3 0.0819(16) 0.0660(16) 0.0936(18) -0.0360(14) 0.0205(14) 0.0004(13)
C4 0.0686(14) 0.0406(12) 0.0908(16) -0.0134(11) 0.0089(13) -0.0032(10)
C4A 0.0443(10) 0.0368(11) 0.0584(12) -0.0008(9) -0.0005(9) 0.0006(8)
C4B 0.0441(11) 0.0383(11) 0.0536(11) 0.0090(9) -0.0007(9) -0.0045(9)
C5 0.0583(13) 0.0499(12) 0.0775(15) 0.0197(11) 0.0009(12) -0.0079(10)
C6 0.0571(14) 0.0830(17) 0.0722(15) 0.0352(13) 0.0088(12) -0.0131(12)
C7 0.0555(13) 0.0927(18) 0.0561(13) 0.0176(13) 0.0162(11) 0.0024(12)
C8 0.0538(12) 0.0588(12) 0.0525(12) 0.0062(10) 0.0145(10) 0.0013(10)
C8A 0.0420(10) 0.0436(11) 0.0416(10) 0.0082(8) 0.0041(8) 0.0017(8)
C9 0.0477(10) 0.0337(10) 0.0389(9) 0.0022(8) 0.0091(8) -0.0006(8)
C9A 0.0444(10) 0.0378(10) 0.0429(10) -0.0028(8) 0.0038(9) -0.0014(8)
C10 0.0577(12) 0.0401(10) 0.0455(10) 0.0053(9) 0.0105(9) 0.0003(9)
C11 0.0591(13) 0.0458(12) 0.0481(11) 0.0108(9) 0.0074(10) 0.0029(10)
N11 0.0702(12) 0.0749(13) 0.0658(11) 0.0148(10) -0.0036(10) -0.0079(10)
C12 0.0822(16) 0.0397(12) 0.0638(13) 0.0050(10) 0.0107(12) 0.0076(11)
N12 0.1284(19) 0.0520(12) 0.1037(16) -0.0091(11) 0.0266(14) 0.0208(12)
C1' 0.0868(16) 0.0583(14) 0.0730(15) 0.0015(12) 0.0022(13) -0.0253(12)
C2' 0.119(2) 0.0785(19) 0.112(2) 0.0192(17) 0.007(2) -0.0480(19)
C3' 0.112(3) 0.122(3) 0.118(2) 0.033(2) 0.024(2) -0.056(2)
C4' 0.0757(17) 0.124(2) 0.0863(18) 0.0094(17) 0.0291(14) -0.0281(17)
C4A' 0.0555(13) 0.0763(16) 0.0570(13) -0.0001(12) 0.0117(11) -0.0147(12)
N10' 0.0507(10) 0.0814(14) 0.0658(11) -0.0057(10) 0.0171(9) 0.0040(9)
C10A 0.0458(11) 0.0614(14) 0.0612(13) 0.0002(11) 0.0004(10) -0.0012(10)
C5' 0.0543(14) 0.0782(17) 0.1002(19) 0.0029(15) -0.0019(13) 0.0129(12)
C6' 0.0730(17) 0.0759(18) 0.119(2) 0.0293(17) -0.0166(17) 0.0086(14)
C7' 0.0708(16) 0.0869(18) 0.0827(17) 0.0351(14) -0.0124(14) -0.0115(14)
C8' 0.0562(12) 0.0658(14) 0.0516(12) 0.0095(10) -0.0023(10) -0.0080(11)
C8A' 0.0484(11) 0.0504(12) 0.0457(10) 0.0018(9) 0.0002(9) -0.0069(9)
C9' 0.0526(11) 0.0414(11) 0.0391(10) -0.0037(8) 0.0084(9) -0.0055(9)
C9A' 0.0589(13) 0.0521(12) 0.0465(11) 0.0001(9) 0.0044(10) -0.0161(10)
C11' 0.0650(15) 0.136(2) 0.0947(18) -0.0127(17) 0.0218(14) 0.0219(15)

loop_
_atom_type_symbol
_atom_type_description
_atom_type_scat_dispersion_real
_atom_type_scat_dispersion_imag
_atom_type_scat_source
C C 0.0033 0.0016 'International Tables Vol C Tables 4.2.6.8 and 6.1.1.4'
H H 0.0000 0.0000 'International Tables Vol C Tables 4.2.6.8 and 6.1.1.4'
N N 0.0061 0.0033 'International Tables Vol C Tables 4.2.6.8 and 6.1.1.4'

loop_
_geom_angle_atom_site_label_1
_geom_angle_atom_site_label_2
_geom_angle_atom_site_label_3
_geom_angle
C9A C1 C2 118.73(19)
C3 C2 C1 121.0(2)
C2 C3 C4 120.7(2)
C3 C4 C4A 119.08(19)
C4 C4A C9A 120.07(18)
C4 C4A C4B 131.04(17)
C9A C4A C4B 108.82(15)
C5 C4B C8A 120.28(18)
C5 C4B C4A 131.05(18)
C8A C4B C4A 108.64(15)
C6 C5 C4B 118.9(2)
C5 C6 C7 121.2(2)
C6 C7 C8 120.2(2)
C8A C8 C7 119.04(19)
C8 C8A C4B 120.29(17)
C8 C8A C9 129.24(16)
C4B C8A C9 110.37(15)
C8A C9 C9A 101.49(13)
C8A C9 C10 112.42(14)
C9A C9 C10 108.90(13)
C8A C9 C9' 109.80(13)
C9A C9 C9' 113.96(13)
C10 C9 C9' 110.07(13)
C1 C9A C4A 120.31(16)
C1 C9A C9 129.58(16)
C4A C9A C9 110.09(15)
C11 C10 C12 107.89(16)
C11 C10 C9 111.24(14)
C12 C10 C9 114.79(14)
N11 C11 C10 178.5(2)
N12 C12 C10 179.1(2)
C2' C1' C9A' 121.1(3)
C3' C2' C1' 119.1(3)
C2' C3' C4' 121.6(3)
C3' C4' C4A' 119.8(3)
C9A' C4A' N10' 119.42(18)
C9A' C4A' C4' 119.1(2)
N10' C4A' C4' 121.5(2)
C4A' N10' C10A 118.66(17)
C4A' N10' C11' 119.73(19)
C10A N10' C11' 120.42(19)
C8A' C10A C5' 118.8(2)
C8A' C10A N10' 119.61(18)
C5' C10A N10' 121.6(2)
C6' C5' C10A 120.5(2)
C7' C6' C5' 120.7(2)
C6' C7' C8' 119.3(2)
C7' C8' C8A' 121.2(2)
C8' C8A' C10A 119.27(18)
C8' C8A' C9' 121.86(17)
C10A C8A' C9' 118.85(16)
C9A' C9' C8A' 109.19(15)
C9A' C9' C9 114.07(13)
C8A' C9' C9 110.03(13)
C4A' C9A' C1' 119.20(19)
C4A' C9A' C9' 119.50(17)
C1' C9A' C9' 121.29(19)

loop_
_geom_bond_atom_site_label_1
_geom_bond_atom_site_label_2
_geom_bond_distance
C1 C9A 1.378(2)
C1 C2 1.383(3)
C2 C3 1.371(3)
C3 C4 1.372(3)
C4 C4A 1.388(3)
C4A C9A 1.391(2)
C4A C4B 1.464(2)
C4B C5 1.387(2)
C4B C8A 1.391(2)
C5 C6 1.371(3)
C6 C7 1.379(3)
C7 C8 1.384(3)
C8 C8A 1.383(2)
C8A C9 1.520(2)
C9 C9A 1.524(2)
C9 C10 1.556(2)
C9 C9' 1.582(2)
C10 C11 1.474(3)
C10 C12 1.474(3)
C11 N11 1.136(2)
C12 N12 1.128(2)
C1' C2' 1.376(3)
C1' C9A' 1.395(3)
C2' C3' 1.366(4)
C3' C4' 1.371(4)
C4' C4A' 1.403(3)
C4A' C9A' 1.389(3)
C4A' N10' 1.398(3)
N10' C10A 1.398(2)
N10' C11' 1.458(3)
C10A C8A' 1.396(3)
C10A C5' 1.396(3)
C5' C6' 1.374(3)
C6' C7' 1.372(3)
C7' C8' 1.377(3)
C8' C8A' 1.388(2)
C8A' C9' 1.512(2)
C9' C9A' 1.511(2)

loop_
_geom_torsion_atom_site_label_1
_geom_torsion_atom_site_label_2
_geom_torsion_atom_site_label_3
_geom_torsion_atom_site_label_4
_geom_torsion
C9A C1 C2 C3 0.6(3)
C1 C2 C3 C4 -2.6(4)
C2 C3 C4 C4A 1.2(3)
C3 C4 C4A C9A 2.1(3)
C3 C4 C4A C4B -174.33(19)
C4 C4A C4B C5 -0.8(3)
C9A C4A C4B C5 -177.57(18)
C4 C4A C4B C8A 177.45(19)
C9A C4A C4B C8A 0.68(19)
C8A C4B C5 C6 -0.5(3)
C4A C4B C5 C6 177.60(17)
C4B C5 C6 C7 0.3(3)
C5 C6 C7 C8 0.9(3)
C6 C7 C8 C8A -1.9(3)
C7 C8 C8A C4B 1.7(3)
C7 C8 C8A C9 177.68(16)
C5 C4B C8A C8 -0.6(2)
C4A C4B C8A C8 -179.03(15)
C5 C4B C8A C9 -177.22(15)
C4A C4B C8A C9 4.32(18)
C8 C8A C9 C9A 176.67(16)
C4B C8A C9 C9A -7.07(17)
C8 C8A C9 C10 60.5(2)
C4B C8A C9 C10 -123.27(15)
C8 C8A C9 C9' -62.4(2)
C4B C8A C9 C9' 113.84(15)
C2 C1 C9A C4A 2.8(3)
C2 C1 C9A C9 -179.16(17)
C4 C4A C9A C1 -4.2(3)
C4B C4A C9A C1 172.98(15)
C4 C4A C9A C9 177.43(16)
C4B C4A C9A C9 -5.38(19)
C8A C9 C9A C1 -170.70(16)
C10 C9 C9A C1 -51.9(2)
C9' C9 C9A C1 71.4(2)
C8A C9 C9A C4A 7.47(17)
C10 C9 C9A C4A 126.23(15)
C9' C9 C9A C4A -110.47(15)
C8A C9 C10 C11 60.60(19)
C9A C9 C10 C11 -51.06(19)
C9' C9 C10 C11 -176.66(14)
C8A C9 C10 C12 -62.3(2)
C9A C9 C10 C12 -173.92(16)
C9' C9 C10 C12 60.5(2)
C12 C10 C11 N11 -73(9)
C9 C10 C11 N11 160(9)
C11 C10 C12 N12 12(18)
C9 C10 C12 N12 136(18)
C9A' C1' C2' C3' 0.7(4)
C1' C2' C3' C4' 2.1(5)
C2' C3' C4' C4A' -1.4(5)
C3' C4' C4A' C9A' -2.0(4)
C3' C4' C4A' N10' 177.2(2)
C9A' C4A' N10' C10A 25.7(3)
C4' C4A' N10' C10A -153.48(19)
C9A' C4A' N10' C11' -166.67(19)
C4' C4A' N10' C11' 14.1(3)
C4A' N10' C10A C8A' -24.1(3)
C11' N10' C10A C8A' 168.38(18)
C4A' N10' C10A C5' 155.04(19)
C11' N10' C10A C5' -12.5(3)
C8A' C10A C5' C6' 3.7(3)
N10' C10A C5' C6' -175.46(19)
C10A C5' C6' C7' 0.4(4)
C5' C6' C7' C8' -2.5(4)
C6' C7' C8' C8A' 0.5(3)
C7' C8' C8A' C10A 3.6(3)
C7' C8' C8A' C9' -174.70(17)
C5' C10A C8A' C8' -5.6(3)
N10' C10A C8A' C8' 173.54(15)
C5' C10A C8A' C9' 172.73(17)
N10' C10A C8A' C9' -8.1(3)
C8' C8A' C9' C9A' -146.84(16)
C10A C8A' C9' C9A' 34.8(2)
C8' C8A' C9' C9 87.26(19)
C10A C8A' C9' C9 -91.07(19)
C8A C9 C9' C9A' 176.32(15)
C9A C9 C9' C9A' -70.62(19)
C10 C9 C9' C9A' 52.05(19)
C8A C9 C9' C8A' -60.59(18)
C9A C9 C9' C8A' 52.47(18)
C10 C9 C9' C8A' 175.14(14)
N10' C4A' C9A' C1' -174.53(17)
C4' C4A' C9A' C1' 4.7(3)
N10' C4A' C9A' C9' 5.0(3)
C4' C4A' C9A' C9' -175.76(17)
C2' C1' C9A' C4A' -4.1(3)
C2' C1' C9A' C9' 176.39(19)
C8A' C9' C9A' C4A' -33.4(2)
C9 C9' C9A' C4A' 90.1(2)
C8A' C9' C9A' C1' 146.13(17)
C9 C9' C9A' C1' -90.3(2)
